data_7109004
loop_
_publ_author_name
'Sandeep Kumar'
'Prabhpreet Singh'
'Geeta Hundal'
'Maninder Singh Hundal'
'Subodh Kumar'

_publ_section_title
;
 A chemodosimeter for ratiometric detection of cyanide in aqueous media
 and human blood serum
;
_journal_name_full Chem.Commun.
_journal_page_first 2667
_journal_paper_doi 10.1039/c3cc40435h
_journal_volume 49
_journal_year 2013
_chemical_formula_moiety 'C28 H20 N3 O2, F6 P'
_chemical_formula_sum 'C28 H20 F6 N3 O2 P'
_chemical_formula_weight 575.44
_chemical_name_systematic
;
?
;
_space_group_IT_number 15
_symmetry_cell_setting monoclinic
_symmetry_space_group_name_Hall '-C 2yc'
_symmetry_space_group_name_H-M 'C 1 2/c 1'
_atom_sites_solution_hydrogens geom
_atom_sites_solution_primary direct
_atom_sites_solution_secondary difmap
_audit_creation_method SHELXL-97
_cell_angle_alpha 90.00
_cell_angle_beta 118.996(3)
_cell_angle_gamma 90.00
_cell_formula_units_Z 8
_cell_length_a 22.5075(12)
_cell_length_b 12.6461(7)
_cell_length_c 20.6804(11)
_cell_measurement_reflns_used 1792
_cell_measurement_temperature 296(2)
_cell_measurement_theta_max 20.04
_cell_measurement_theta_min 2.46
_cell_volume 5148.5(5)
_computing_cell_refinement 'Bruker SAINT'
_computing_data_collection 'Bruker APEX2'
_computing_data_reduction 'Bruker SAINT'
_computing_molecular_graphics 'Bruker SHELXTL'
_computing_publication_material 'Bruker SHELXTL'
_computing_structure_refinement 'SHELXL-97 (Sheldrick, 2008)'
_computing_structure_solution 'SIR-92 (ALTOMARE, 1993)'
_diffrn_ambient_temperature 296(2)
_diffrn_measured_fraction_theta_full 0.996
_diffrn_measured_fraction_theta_max 0.996
_diffrn_measurement_device_type 'Bruker APEX-II CCD'
_diffrn_measurement_method '\f and \w scans'
_diffrn_radiation_monochromator graphite
_diffrn_radiation_source 'fine-focus sealed tube'
_diffrn_radiation_type MoK\a
_diffrn_radiation_wavelength 0.71073
_diffrn_reflns_av_R_equivalents 0.0902
_diffrn_reflns_av_sigmaI/netI 0.1364
_diffrn_reflns_limit_h_max 32
_diffrn_reflns_limit_h_min -32
_diffrn_reflns_limit_k_max 11
_diffrn_reflns_limit_k_min -18
_diffrn_reflns_limit_l_max 29
_diffrn_reflns_limit_l_min -29
_diffrn_reflns_number 30726
_diffrn_reflns_theta_full 30.60
_diffrn_reflns_theta_max 30.60
_diffrn_reflns_theta_min 1.91
_exptl_absorpt_coefficient_mu 0.183
_exptl_absorpt_correction_T_max 0.7461
_exptl_absorpt_correction_T_min 0.6328
_exptl_absorpt_correction_type multi-scan
_exptl_absorpt_process_details 'SADABS-2008/1 - Bruker AXS area detector scaling and absorption correction'
_exptl_crystal_colour orange
_exptl_crystal_density_diffrn 1.485
_exptl_crystal_density_method 'not measured'
_exptl_crystal_description Needle
_exptl_crystal_F_000 2352
_exptl_crystal_size_max 0.13
_exptl_crystal_size_mid 0.11
_exptl_crystal_size_min 0.09
_refine_diff_density_max 0.819
_refine_diff_density_min -0.488
_refine_diff_density_rms 0.071
_refine_ls_extinction_method none
_refine_ls_goodness_of_fit_ref 0.998
_refine_ls_hydrogen_treatment none
_refine_ls_matrix_type full
_refine_ls_number_parameters 349
_refine_ls_number_reflns 7910
_refine_ls_number_restraints 1
_refine_ls_restrained_S_all 0.999
_refine_ls_R_factor_all 0.2625
_refine_ls_R_factor_gt 0.0963
_refine_ls_shift/su_max 0.000
_refine_ls_shift/su_mean 0.000
_refine_ls_structure_factor_coef Fsqd
_refine_ls_weighting_details 'calc w=1/[\s^2^(Fo^2^)+(0.1614P)^2^+0.0000P] where P=(Fo^2^+2Fc^2^)/3'
_refine_ls_weighting_scheme calc
_refine_ls_wR_factor_gt 0.2562
_refine_ls_wR_factor_ref 0.3421
_reflns_number_gt 2545
_reflns_number_total 7910
_reflns_threshold_expression >2sigma(I)
_cod_data_source_file c3cc40435h.txt
_cod_data_source_block shelxl
_cod_original_sg_symbol_H-M C2/c
_cod_database_code 7109004

loop_
_symmetry_equiv_pos_as_xyz
'x, y, z'
'-x, y, -z+1/2'
'x+1/2, y+1/2, z'
'-x+1/2, y+1/2, -z+1/2'
'-x, -y, -z'
'x, -y, z-1/2'
'-x+1/2, -y+1/2, -z'
'x+1/2, -y+1/2, z-1/2'

loop_
_atom_site_label
_atom_site_type_symbol
_atom_site_fract_x
_atom_site_fract_y
_atom_site_fract_z
_atom_site_U_iso_or_equiv
_atom_site_adp_type
_atom_site_occupancy
_atom_site_symmetry_multiplicity
_atom_site_calc_flag
_atom_site_refinement_flags
C1 C 0.67920(16) 0.28077(16) 0.27541(16) 0.0502(11) Uani 1 1 d G
C2 C 0.64561(17) 0.3362(2) 0.30614(16) 0.0625(13) Uani 1 1 d G
H2 H 0.6356 0.3032 0.3399 0.075 Uiso 1 1 calc R
C3 C 0.62706(16) 0.4410(2) 0.28648(16) 0.0604(13) Uani 1 1 d G
H3 H 0.6046 0.4781 0.3070 0.072 Uiso 1 1 calc R
C4 C 0.64209(15) 0.49041(16) 0.23610(15) 0.0446(10) Uani 1 1 d G
C5 C 0.67567(15) 0.4350(2) 0.20537(15) 0.0534(12) Uani 1 1 d G
H5 H 0.6857 0.4680 0.1717 0.064 Uiso 1 1 calc R
C6 C 0.69423(15) 0.3302(2) 0.22503(16) 0.0555(12) Uani 1 1 d G
H6 H 0.7167 0.2931 0.2045 0.067 Uiso 1 1 calc R
C7 C 0.6478(2) 0.6790(3) 0.2700(2) 0.0480(11) Uani 1 1 d .
C8 C 0.6909(3) 0.6796(4) 0.3456(2) 0.0653(14) Uani 1 1 d .
H8 H 0.7089 0.6174 0.3719 0.078 Uiso 1 1 calc R
C9 C 0.7057(3) 0.7756(4) 0.3795(3) 0.0776(18) Uani 1 1 d .
H9 H 0.7356 0.7791 0.4300 0.093 Uiso 1 1 calc R
C10 C 0.6778(3) 0.8678(4) 0.3416(3) 0.0722(15) Uani 1 1 d .
H10 H 0.6885 0.9314 0.3674 0.087 Uiso 1 1 calc R
C11 C 0.6347(3) 0.8686(4) 0.2665(2) 0.0585(13) Uani 1 1 d .
H11 H 0.6162 0.9311 0.2409 0.070 Uiso 1 1 calc R
C12 C 0.6204(2) 0.7725(3) 0.2314(2) 0.0462(11) Uani 1 1 d .
C13 C 0.5347(2) 0.8052(3) 0.0920(2) 0.0496(11) Uani 1 1 d .
H13A H 0.4933 0.8174 0.0945 0.060 Uiso 1 1 calc RD
H13B H 0.5228 0.7655 0.0472 0.060 Uiso 1 1 calc R
C14 C 0.5641(2) 0.9107(3) 0.0873(2) 0.0454(11) Uani 1 1 d .
C15 C 0.6118(2) 0.9117(4) 0.0616(2) 0.0473(11) Uani 1 1 d .
C16 C 0.6368(2) 0.8186(4) 0.0451(3) 0.0588(13) Uani 1 1 d .
H16 H 0.6218 0.7532 0.0521 0.071 Uiso 1 1 calc R
C17 C 0.6819(3) 0.8221(5) 0.0194(3) 0.0744(16) Uani 1 1 d .
H17 H 0.6984 0.7595 0.0105 0.089 Uiso 1 1 calc R
C18 C 0.7040(3) 0.9194(6) 0.0061(3) 0.0803(18) Uani 1 1 d .
H18 H 0.7339 0.9208 -0.0129 0.096 Uiso 1 1 calc R
C19 C 0.6825(3) 1.0093(5) 0.0204(3) 0.0717(16) Uani 1 1 d .
H19 H 0.6979 1.0729 0.0114 0.086 Uiso 1 1 calc R
C20 C 0.6360(2) 1.0112(4) 0.0495(2) 0.0555(12) Uani 1 1 d .
C21 C 0.6123(2) 1.1044(4) 0.0640(2) 0.0575(13) Uani 1 1 d .
H21 H 0.6274 1.1686 0.0555 0.069 Uiso 1 1 calc R
C22 C 0.5670(2) 1.1044(4) 0.0908(2) 0.0556(13) Uani 1 1 d .
C23 C 0.5435(3) 1.2015(4) 0.1058(3) 0.0695(15) Uani 1 1 d .
H23 H 0.5588 1.2652 0.0968 0.083 Uiso 1 1 calc R
C24 C 0.4995(3) 1.2029(5) 0.1325(3) 0.0788(17) Uani 1 1 d .
H24 H 0.4853 1.2672 0.1422 0.095 Uiso 1 1 calc R
C25 C 0.4752(3) 1.1087(5) 0.1459(3) 0.0779(17) Uani 1 1 d .
H25 H 0.4449 1.1107 0.1645 0.094 Uiso 1 1 calc R
C26 C 0.4949(2) 1.0157(3) 0.1323(2) 0.0655(14) Uani 1 1 d .
H26 H 0.4779 0.9541 0.1418 0.079 Uiso 1 1 calc RD
C27 C 0.5416(2) 1.0068(4) 0.1037(2) 0.0487(11) Uani 1 1 d .
C28 C 0.5865(2) 0.6379(3) 0.1522(2) 0.0456(10) Uani 1 1 d .
H28 H 0.5654 0.5990 0.1086 0.055 Uiso 1 1 calc R
N1 N 0.6976(3) 0.1740(4) 0.2950(3) 0.0780(14) Uani 1 1 d .
N2 N 0.62576(18) 0.5969(2) 0.21912(19) 0.0447(9) Uani 1 1 d .
N3 N 0.58163(17) 0.7411(3) 0.15647(17) 0.0443(9) Uani 1 1 d .
O1 O 0.7333(3) 0.1314(4) 0.2751(3) 0.139(2) Uani 1 1 d .
O2 O 0.6766(3) 0.1296(3) 0.3309(3) 0.1206(18) Uani 1 1 d .
F1 F 0.4662(3) 0.4663(5) 0.0553(5) 0.226(4) Uani 1 1 d .
F2 F 0.3649(4) 0.4641(4) -0.0409(2) 0.181(3) Uani 1 1 d .
F3 F 0.3789(2) 0.4326(4) 0.0666(2) 0.1399(17) Uani 1 1 d .
F4 F 0.3351(2) 0.5790(4) 0.0173(4) 0.203(3) Uani 1 1 d .
F5 F 0.4290(4) 0.6087(4) 0.0010(3) 0.182(2) Uani 1 1 d .
F6 F 0.4364(3) 0.5850(5) 0.1055(3) 0.197(3) Uani 1 1 d .
P1 P 0.39968(7) 0.52577(12) 0.03124(8) 0.0655(5) Uani 1 1 d .

loop_
_atom_site_aniso_label
_atom_site_aniso_U_11
_atom_site_aniso_U_22
_atom_site_aniso_U_33
_atom_site_aniso_U_23
_atom_site_aniso_U_13
_atom_site_aniso_U_12
C1 0.060(3) 0.034(3) 0.053(3) 0.005(2) 0.025(2) 0.003(2)
C2 0.096(4) 0.040(3) 0.067(3) 0.013(2) 0.052(3) 0.004(3)
C3 0.091(4) 0.041(3) 0.063(3) 0.008(2) 0.049(3) 0.008(3)
C4 0.056(3) 0.033(2) 0.044(2) 0.0027(19) 0.023(2) 0.0027(19)
C5 0.070(3) 0.039(3) 0.058(3) 0.003(2) 0.037(3) 0.000(2)
C6 0.060(3) 0.042(3) 0.070(3) 0.003(2) 0.036(3) 0.010(2)
C7 0.066(3) 0.032(2) 0.042(2) 0.0031(19) 0.024(2) -0.001(2)
C8 0.099(4) 0.044(3) 0.039(3) 0.011(2) 0.022(3) 0.009(3)
C9 0.125(5) 0.049(3) 0.038(3) 0.000(2) 0.023(3) 0.001(3)
C10 0.116(4) 0.039(3) 0.048(3) -0.002(2) 0.029(3) 0.000(3)
C11 0.086(3) 0.034(3) 0.047(3) 0.003(2) 0.025(3) 0.005(2)
C12 0.058(3) 0.035(2) 0.041(2) 0.005(2) 0.021(2) 0.003(2)
C13 0.050(2) 0.044(3) 0.041(2) 0.015(2) 0.011(2) 0.000(2)
C14 0.044(2) 0.041(3) 0.040(2) 0.0127(19) 0.0114(19) 0.0018(19)
C15 0.042(2) 0.049(3) 0.037(2) 0.010(2) 0.009(2) -0.001(2)
C16 0.055(3) 0.056(3) 0.056(3) 0.003(2) 0.020(2) 0.002(2)
C17 0.065(3) 0.090(5) 0.068(4) -0.005(3) 0.031(3) 0.006(3)
C18 0.054(3) 0.117(6) 0.070(4) -0.007(4) 0.030(3) -0.005(3)
C19 0.055(3) 0.093(5) 0.058(3) 0.006(3) 0.020(3) -0.024(3)
C20 0.046(2) 0.062(3) 0.045(3) 0.006(2) 0.011(2) -0.009(2)
C21 0.057(3) 0.051(3) 0.050(3) 0.010(2) 0.014(2) -0.015(2)
C22 0.061(3) 0.040(3) 0.039(2) 0.007(2) 0.004(2) -0.001(2)
C23 0.074(4) 0.049(3) 0.058(3) 0.002(2) 0.010(3) 0.003(3)
C24 0.083(4) 0.062(4) 0.062(3) -0.006(3) 0.012(3) 0.021(3)
C25 0.074(4) 0.079(5) 0.069(4) 0.001(3) 0.025(3) 0.028(3)
C26 0.060(3) 0.073(4) 0.057(3) 0.016(3) 0.023(3) 0.006(3)
C27 0.047(2) 0.045(3) 0.037(2) 0.0106(19) 0.007(2) 0.005(2)
C28 0.058(3) 0.034(3) 0.045(2) 0.002(2) 0.025(2) -0.002(2)
N1 0.105(4) 0.043(3) 0.095(4) 0.026(3) 0.055(3) 0.019(3)
N2 0.060(2) 0.0266(19) 0.045(2) 0.0068(15) 0.0229(18) 0.0053(16)
N3 0.053(2) 0.036(2) 0.0375(19) 0.0077(15) 0.0170(17) 0.0051(16)
O1 0.199(5) 0.074(3) 0.217(6) 0.058(4) 0.158(5) 0.074(4)
O2 0.198(5) 0.052(3) 0.169(5) 0.043(3) 0.134(5) 0.034(3)
F1 0.132(4) 0.139(5) 0.432(11) 0.048(6) 0.156(6) 0.037(3)
F2 0.336(8) 0.131(4) 0.099(3) -0.042(3) 0.124(5) -0.089(5)
F3 0.171(4) 0.160(4) 0.104(3) 0.025(3) 0.079(3) -0.043(3)
F4 0.089(3) 0.162(5) 0.318(9) -0.054(5) 0.068(4) 0.027(3)
F5 0.295(7) 0.122(4) 0.181(5) 0.014(3) 0.154(5) -0.075(4)
F6 0.177(5) 0.281(8) 0.133(4) -0.110(5) 0.075(4) -0.116(5)
P1 0.0703(9) 0.0733(11) 0.0681(9) -0.0067(7) 0.0455(8) -0.0108(7)

loop_
_atom_type_symbol
_atom_type_description
_atom_type_scat_dispersion_real
_atom_type_scat_dispersion_imag
_atom_type_scat_source
C C 0.0033 0.0016 'International Tables Vol C Tables 4.2.6.8 and 6.1.1.4'
H H 0.0000 0.0000 'International Tables Vol C Tables 4.2.6.8 and 6.1.1.4'
N N 0.0061 0.0033 'International Tables Vol C Tables 4.2.6.8 and 6.1.1.4'
O O 0.0106 0.0060 'International Tables Vol C Tables 4.2.6.8 and 6.1.1.4'
F F 0.0171 0.0103 'International Tables Vol C Tables 4.2.6.8 and 6.1.1.4'
P P 0.1023 0.0942 'International Tables Vol C Tables 4.2.6.8 and 6.1.1.4'

loop_
_geom_angle_atom_site_label_1
_geom_angle_atom_site_label_2
_geom_angle_atom_site_label_3
_geom_angle
C2 C1 C6 120.0
C2 C1 N1 120.0(3)
C6 C1 N1 120.0(3)
C3 C2 C1 120.0
C3 C2 H2 120.0
C1 C2 H2 120.0
C2 C3 C4 120.0
C2 C3 H3 120.0
C4 C3 H3 120.0
C5 C4 C3 120.0
C5 C4 N2 120.5(2)
C3 C4 N2 119.5(2)
C6 C5 C4 120.0
C6 C5 H5 120.0
C4 C5 H5 120.0
C5 C6 C1 120.0
C5 C6 H6 120.0
C1 C6 H6 120.0
C8 C7 N2 131.1(4)
C8 C7 C12 121.1(4)
N2 C7 C12 107.7(4)
C9 C8 C7 116.7(4)
C9 C8 H8 121.7
C7 C8 H8 121.7
C8 C9 C10 122.2(5)
C8 C9 H9 118.9
C10 C9 H9 118.9
C11 C10 C9 121.8(5)
C11 C10 H10 119.1
C9 C10 H10 119.1
C12 C11 C10 116.6(4)
C12 C11 H11 121.7
C10 C11 H11 121.7
C11 C12 C7 121.6(4)
C11 C12 N3 133.6(4)
C7 C12 N3 104.8(4)
N3 C13 C14 113.5(3)
N3 C13 H13A 108.9
C14 C13 H13A 108.9
N3 C13 H13B 108.9
C14 C13 H13B 108.9
H13A C13 H13B 107.7
C15 C14 C27 120.4(4)
C15 C14 C13 118.0(4)
C27 C14 C13 121.5(4)
C14 C15 C16 123.1(4)
C14 C15 C20 119.7(4)
C16 C15 C20 117.2(4)
C17 C16 C15 121.8(5)
C17 C16 H16 119.1
C15 C16 H16 119.1
C16 C17 C18 120.6(6)
C16 C17 H17 119.7
C18 C17 H17 119.7
C19 C18 C17 120.4(5)
C19 C18 H18 119.8
C17 C18 H18 119.8
C18 C19 C20 121.8(5)
C18 C19 H19 119.1
C20 C19 H19 119.1
C21 C20 C19 122.8(5)
C21 C20 C15 119.1(4)
C19 C20 C15 118.1(5)
C22 C21 C20 121.8(4)
C22 C21 H21 119.1
C20 C21 H21 119.1
C21 C22 C23 120.8(5)
C21 C22 C27 120.8(5)
C23 C22 C27 118.3(5)
C24 C23 C22 121.6(5)
C24 C23 H23 119.2
C22 C23 H23 119.2
C23 C24 C25 120.6(6)
C23 C24 H24 119.7
C25 C24 H24 119.7
C26 C25 C24 120.5(6)
C26 C25 H25 119.8
C24 C25 H25 119.8
C25 C26 C27 122.7(5)
C25 C26 H26 118.7
C27 C26 H26 118.7
C14 C27 C26 125.5(4)
C14 C27 C22 118.1(4)
C26 C27 C22 116.4(4)
N3 C28 N2 110.4(4)
N3 C28 H28 124.8
N2 C28 H28 124.8
O1 N1 O2 122.5(5)
O1 N1 C1 119.0(5)
O2 N1 C1 118.5(5)
C28 N2 C7 108.1(3)
C28 N2 C4 126.7(3)
C7 N2 C4 125.3(3)
C28 N3 C12 109.0(3)
C28 N3 C13 121.9(3)
C12 N3 C13 128.6(3)
F4 P1 F2 92.9(4)
F4 P1 F1 172.2(5)
F2 P1 F1 91.4(4)
F4 P1 F5 100.7(4)
F2 P1 F5 94.0(3)
F1 P1 F5 85.5(4)
F4 P1 F6 88.6(4)
F2 P1 F6 178.1(4)
F1 P1 F6 86.9(4)
F5 P1 F6 86.8(3)
F4 P1 F3 86.9(3)
F2 P1 F3 86.8(3)
F1 P1 F3 86.8(3)
F5 P1 F3 172.3(3)
F6 P1 F3 92.2(3)

loop_
_geom_bond_atom_site_label_1
_geom_bond_atom_site_label_2
_geom_bond_distance
C1 C2 1.3900
C1 C6 1.3900
C1 N1 1.413(5)
C2 C3 1.3900
C2 H2 0.9300
C3 C4 1.3900
C3 H3 0.9300
C4 C5 1.3900
C4 N2 1.395(4)
C5 C6 1.3900
C5 H5 0.9300
C6 H6 0.9300
C7 C8 1.385(6)
C7 N2 1.387(5)
C7 C12 1.392(6)
C8 C9 1.361(7)
C8 H8 0.9300
C9 C10 1.374(7)
C9 H9 0.9300
C10 C11 1.375(6)
C10 H10 0.9300
C11 C12 1.372(6)
C11 H11 0.9300
C12 N3 1.417(5)
C13 N3 1.478(5)
C13 C14 1.512(6)
C13 H13A 0.9700
C13 H13B 0.9700
C14 C15 1.410(6)
C14 C27 1.420(6)
C15 C16 1.416(6)
C15 C20 1.441(6)
C16 C17 1.356(7)
C16 H16 0.9300
C17 C18 1.403(8)
C17 H17 0.9300
C18 C19 1.323(8)
C18 H18 0.9300
C19 C20 1.438(7)
C19 H19 0.9300
C20 C21 1.385(7)
C21 C22 1.374(7)
C21 H21 0.9300
C22 C23 1.430(7)
C22 C27 1.439(6)
C23 C24 1.347(8)
C23 H23 0.9300
C24 C25 1.394(8)
C24 H24 0.9300
C25 C26 1.335(6)
C25 H25 0.9300
C26 C27 1.439(6)
C26 H26 0.9300
C28 N3 1.317(5)
C28 N2 1.334(5)
C28 H28 0.9300
N1 O1 1.194(6)
N1 O2 1.197(6)
F1 P1 1.527(5)
F2 P1 1.521(4)
F3 P1 1.573(4)
F4 P1 1.497(4)
F5 P1 1.526(4)
F6 P1 1.540(4)

loop_
_geom_torsion_atom_site_label_1
_geom_torsion_atom_site_label_2
_geom_torsion_atom_site_label_3
_geom_torsion_atom_site_label_4
_geom_torsion
C6 C1 C2 C3 0.0
N1 C1 C2 C3 -179.5(4)
C1 C2 C3 C4 0.0
C2 C3 C4 C5 0.0
C2 C3 C4 N2 -177.3(3)
C3 C4 C5 C6 0.0
N2 C4 C5 C6 177.3(3)
C4 C5 C6 C1 0.0
C2 C1 C6 C5 0.0
N1 C1 C6 C5 179.5(4)
N2 C7 C8 C9 176.2(5)
C12 C7 C8 C9 -1.0(8)
C7 C8 C9 C10 2.0(9)
C8 C9 C10 C11 -1.8(10)
C9 C10 C11 C12 0.5(9)
C10 C11 C12 C7 0.5(7)
C10 C11 C12 N3 -177.1(5)
C8 C7 C12 C11 -0.2(7)
N2 C7 C12 C11 -178.0(4)
C8 C7 C12 N3 177.9(4)
N2 C7 C12 N3 0.2(5)
N3 C13 C14 C15 77.0(5)
N3 C13 C14 C27 -106.9(4)
C27 C14 C15 C16 179.3(4)
C13 C14 C15 C16 -4.6(6)
C27 C14 C15 C20 -2.2(6)
C13 C14 C15 C20 174.0(4)
C14 C15 C16 C17 179.0(4)
C20 C15 C16 C17 0.4(7)
C15 C16 C17 C18 -2.0(8)
C16 C17 C18 C19 1.9(8)
C17 C18 C19 C20 -0.3(8)
C18 C19 C20 C21 -179.2(5)
C18 C19 C20 C15 -1.2(7)
C14 C15 C20 C21 0.6(6)
C16 C15 C20 C21 179.2(4)
C14 C15 C20 C19 -177.5(4)
C16 C15 C20 C19 1.1(6)
C19 C20 C21 C22 179.0(4)
C15 C20 C21 C22 1.0(6)
C20 C21 C22 C23 179.7(4)
C20 C21 C22 C27 -1.0(6)
C21 C22 C23 C24 -179.5(5)
C27 C22 C23 C24 1.2(7)
C22 C23 C24 C25 -0.5(8)
C23 C24 C25 C26 -0.1(8)
C24 C25 C26 C27 0.0(8)
C15 C14 C27 C26 -177.9(4)
C13 C14 C27 C26 6.0(6)
C15 C14 C27 C22 2.2(6)
C13 C14 C27 C22 -173.8(4)
C25 C26 C27 C14 -179.3(4)
C25 C26 C27 C22 0.6(7)
C21 C22 C27 C14 -0.6(6)
C23 C22 C27 C14 178.7(4)
C21 C22 C27 C26 179.5(4)
C23 C22 C27 C26 -1.2(6)
C2 C1 N1 O1 -171.2(5)
C6 C1 N1 O1 9.3(7)
C2 C1 N1 O2 8.9(7)
C6 C1 N1 O2 -170.6(5)
N3 C28 N2 C7 0.0(5)
N3 C28 N2 C4 179.6(4)
C8 C7 N2 C28 -177.6(5)
C12 C7 N2 C28 -0.1(5)
C8 C7 N2 C4 2.8(8)
C12 C7 N2 C4 -179.8(4)
C5 C4 N2 C28 59.8(5)
C3 C4 N2 C28 -122.8(4)
C5 C4 N2 C7 -120.6(4)
C3 C4 N2 C7 56.8(5)
N2 C28 N3 C12 0.1(5)
N2 C28 N3 C13 -172.6(3)
C11 C12 N3 C28 177.7(5)
C7 C12 N3 C28 -0.2(5)
C11 C12 N3 C13 -10.3(8)
C7 C12 N3 C13 171.9(4)
C14 C13 N3 C28 -141.2(4)
C14 C13 N3 C12 47.7(6)
